data_4322405
loop_
_publ_author_name
'Tianyan Niu'
'Allan J. Jacobson'

_publ_section_title
;
 Syntheses and Structural Characterizations of the Three-dimensional
 Polymers [(R2Sn)3{Co(CN)6}2.X] (R = Vinyl, Propyl, Butyl; X = Solvent)
;
_journal_name_full 'Inorganic Chemistry'
_journal_page_first 5346
_journal_page_last 5350
_journal_paper_doi 10.1021/ic990648g
_journal_volume 38
_journal_year 1999
_chemical_compound_source synthesis
_chemical_formula_sum 'C30 H42 Co2 N12 Sn3'
_chemical_formula_weight 1044.69
_chemical_name_systematic
; 
 ? 
;
_space_group_IT_number 193
_symmetry_cell_setting hexagonal
_symmetry_space_group_name_Hall '-P 6c 2'
_symmetry_space_group_name_H-M 'P 63/m c m'
_atom_sites_solution_hydrogens geom
_atom_sites_solution_primary direct
_atom_sites_solution_secondary difmap
_audit_creation_method SHELXL
_cell_angle_alpha 90.00
_cell_angle_beta 90.00
_cell_angle_gamma 120.00
_cell_formula_units_Z 2
_cell_length_a 13.4766(5)
_cell_length_b 13.4766(5)
_cell_length_c 13.3615(7)
_cell_measurement_reflns_used 7461
_cell_measurement_temperature 223(2)
_cell_measurement_theta_max 24.06
_cell_measurement_theta_min 3.02
_cell_volume 2101.58(16)
_computing_cell_refinement 'Siemens SMART software (Siemens, 1996)'
_computing_data_collection 'Siemens SMART software (Siemens, 1996)'
_computing_data_reduction 'Siemens SMART software (Siemens, 1996)'
_computing_molecular_graphics Diamond
_computing_structure_refinement 'SHELXL-93 (Sheldrick, 1993)'
_computing_structure_solution 'SHELXS-86 (Sheldrick, 1990)'
_diffrn_ambient_temperature 223(2)
_diffrn_measurement_device 'Siemens SMART CCD'
_diffrn_measurement_method CCD
_diffrn_radiation_monochromator graphite
_diffrn_radiation_source 'fine-focus sealed tube'
_diffrn_radiation_type MoK\a
_diffrn_radiation_wavelength 0.71073
_diffrn_reflns_av_R_equivalents 0.0000
_diffrn_reflns_av_sigmaI/netI 0.0122
_diffrn_reflns_limit_h_max 0
_diffrn_reflns_limit_h_min -7
_diffrn_reflns_limit_k_max 15
_diffrn_reflns_limit_k_min 0
_diffrn_reflns_limit_l_max 15
_diffrn_reflns_limit_l_min 0
_diffrn_reflns_number 638
_diffrn_reflns_theta_max 24.06
_diffrn_reflns_theta_min 1.74
_diffrn_standards_decay_% 0.0
_exptl_absorpt_coefficient_mu 2.565
_exptl_absorpt_correction_T_max 0.837
_exptl_absorpt_correction_T_min 0.612
_exptl_absorpt_correction_type empirical
_exptl_crystal_colour colorless
_exptl_crystal_density_diffrn 1.651
_exptl_crystal_density_meas ?
_exptl_crystal_description 'Prismatic block'
_exptl_crystal_F_000 1020
_exptl_crystal_size_max 0.2
_exptl_crystal_size_mid 0.2
_exptl_crystal_size_min 0.14
_refine_diff_density_max 0.297
_refine_diff_density_min -0.430
_refine_diff_density_rms 0.063
_refine_ls_extinction_method none
_refine_ls_goodness_of_fit_all 1.229
_refine_ls_goodness_of_fit_obs 1.233
_refine_ls_matrix_type full
_refine_ls_number_parameters 57
_refine_ls_number_reflns 637
_refine_ls_number_restraints 6
_refine_ls_restrained_S_all 1.296
_refine_ls_restrained_S_obs 1.227
_refine_ls_R_factor_all 0.0226
_refine_ls_R_factor_obs 0.0190
_refine_ls_shift/esd_max 0.036
_refine_ls_shift/esd_mean 0.005
_refine_ls_structure_factor_coef Fsqd
_refine_ls_weighting_details 'w=1/[\s^2^(Fo^2^)+(0.0290P)^2^+2.6071P] where P=(Fo^2^+2Fc^2^)/3'
_refine_ls_weighting_scheme calc
_refine_ls_wR_factor_all 0.0605
_refine_ls_wR_factor_obs 0.0570
_reflns_number_observed 631
_reflns_number_total 638
_reflns_observed_criterion >2sigma(I)
_cod_data_source_file ic990648g_3.cif
_cod_data_source_block propyl(3)
_cod_depositor_comments
;
The following automatic conversions were performed:

'_exptl_crystal_density_meas' value 'not measured' was changed to '?'
- the value is perceived as not measured.

Automatic conversion script
Id: cif_fix_values 3008 2015-01-20 13:52:24Z robertas 

The following automatic conversions were performed:

'_refine_ls_weighting_scheme' value 'calc
w=1/[\s^2^(Fo^2^)+(0.0290P)^2^+2.6071P] where P=(Fo^2^+2Fc^2^)/3' was
changed to 'calc'. New tag '_refine_ls_weighting_details' was
created. The value of the new tag was set to
'w=1/[\s^2^(Fo^2^)+(0.0290P)^2^+2.6071P] where P=(Fo^2^+2Fc^2^)/3'.

Automatic conversion script
Id: cif_fix_values 3143 2015-03-26 13:38:13Z robertas 
;
_cod_original_cell_volume 2101.6(2)
_cod_database_code 4322405

loop_
_symmetry_equiv_pos_as_xyz
'x, y, z'
'-y, x-y, z'
'-x+y, -x, z'
'-x, -y, z+1/2'
'y, -x+y, z+1/2'
'x-y, x, z+1/2'
'y, x, -z+1/2'
'x-y, -y, -z+1/2'
'-x, -x+y, -z+1/2'
'-y, -x, -z'
'-x+y, y, -z'
'x, x-y, -z'
'-x, -y, -z'
'y, -x+y, -z'
'x-y, x, -z'
'x, y, -z-1/2'
'-y, x-y, -z-1/2'
'-x+y, -x, -z-1/2'
'-y, -x, z-1/2'
'-x+y, y, z-1/2'
'x, x-y, z-1/2'
'y, x, z'
'x-y, -y, z'
'-x, -x+y, z'

loop_
_atom_site_aniso_label
_atom_site_aniso_U_11
_atom_site_aniso_U_22
_atom_site_aniso_U_33
_atom_site_aniso_U_23
_atom_site_aniso_U_13
_atom_site_aniso_U_12
Sn 0.0197(2) 0.0219(2) 0.0180(2) 0.000 0.000 0.00985(12)
Co 0.0241(3) 0.0241(3) 0.0125(4) 0.000 0.000 0.0121(2)
N1 0.040(2) 0.047(2) 0.0330(14) 0.0118(14) 0.0108(14) 0.0111(14)
C1 0.033(2) 0.033(2) 0.0199(14) -0.0009(14) -0.0016(14) 0.0156(15)

loop_
_atom_site_label
_atom_site_type_symbol
_atom_site_fract_x
_atom_site_fract_y
_atom_site_fract_z
_atom_site_U_iso_or_equiv
_atom_site_thermal_displace_type
_atom_site_occupancy
_atom_site_calc_flag
_atom_site_refinement_flags
_atom_site_disorder_group
Sn Sn 0.0000 0.41391(3) 0.2500 0.0201(2) Uani 1 d S .
Co Co 0.3333 0.6667 0.0000 0.0202(2) Uani 1 d S .
N1 N 0.1442(3) 0.4899(3) 0.1319(2) 0.0449(7) Uani 1 d . .
C1 C 0.2168(3) 0.5545(3) 0.0817(2) 0.0291(7) Uani 1 d . .
C11 C 0.0084(21) 0.2608(12) 0.2626(9) 0.027(3) Uiso 0.25 d PD .
C12 C -0.0242(39) 0.1982(28) 0.3617(19) 0.079(12) Uiso 0.14 d PD .
C13 C 0.0000 0.1002(26) 0.3575(43) 0.127(19) Uiso 0.18 d SPD .
C12' C -0.0600(41) 0.1808(34) 0.1751(25) 0.085(16) Uiso 0.11 d PD .
C13' C -0.0334(64) 0.2125(54) 0.0634(33) 0.129(25) Uiso 0.11 d PD .
C21 C 0.0249(9) 0.5799(8) 0.2194(7) 0.030(3) Uiso 0.25 d PD .
C22 C -0.0485(12) 0.6155(11) 0.2769(8) 0.056(4) Uiso 0.25 d PD .
C23 C 0.0000 0.6548(12) 0.3815(10) 0.077(4) Uiso 0.50 d SPD .
H11A H 0.0862 0.2802 0.2479 0.069(15) Uiso 0.28 d SP .
H11B H -0.0389 0.2095 0.2111 0.069(15) Uiso 0.14 d P .
H11C H -0.0226 0.2244 0.3252 0.069(15) Uiso 0.11 d P .
H11D H 0.0873 0.2789 0.2590 0.069(15) Uiso 0.11 d P .
H12A H -0.1046 0.1701 0.3728 0.069(15) Uiso 0.14 d P .
H12B H 0.0185 0.2491 0.4136 0.069(15) Uiso 0.14 d P .
H13A H -0.0246 0.0593 0.4199 0.069(15) Uiso 0.09 d P .
H13B H -0.0469 0.0479 0.3042 0.069(15) Uiso 0.09 d P .
H13C H 0.0772 0.1276 0.3453 0.069(15) Uiso 0.09 d P .
H12C H -0.1383 0.1631 0.1845 0.069(15) Uiso 0.11 d P .
H12D H -0.0593 0.1113 0.1848 0.069(15) Uiso 0.11 d P .
H13D H -0.0867 0.1504 0.0226 0.069(15) Uiso 0.11 d P .
H13E H -0.0371 0.2801 0.0487 0.069(15) Uiso 0.11 d P .
H13F H 0.0434 0.2273 0.0491 0.069(15) Uiso 0.11 d P .
H21A H 0.0113 0.5834 0.1493 0.069(15) Uiso 0.25 d P .
H21B H 0.1033 0.6347 0.2323 0.069(15) Uiso 0.25 d P .
H22A H -0.1257 0.5519 0.2786 0.069(15) Uiso 0.25 d P .
H22B H -0.0491 0.6770 0.2421 0.069(15) Uiso 0.25 d P .
H23A H -0.0473 0.6772 0.4175 0.069(15) Uiso 0.25 d P .
H23B H 0.0016 0.5934 0.4165 0.069(15) Uiso 0.50 d SP .
H23C H 0.0764 0.7190 0.3767 0.069(15) Uiso 0.25 d P .

loop_
_atom_type_symbol
_atom_type_description
_atom_type_scat_dispersion_real
_atom_type_scat_dispersion_imag
_atom_type_scat_source
C C 0.0033 0.0016 'International Tables Vol C Tables 4.2.6.8 and 6.1.1.4'
H H 0.0000 0.0000 'International Tables Vol C Tables 4.2.6.8 and 6.1.1.4'
N N 0.0061 0.0033 'International Tables Vol C Tables 4.2.6.8 and 6.1.1.4'
Co Co 0.3494 0.9721 'International Tables Vol C Tables 4.2.6.8 and 6.1.1.4'
Sn Sn -0.6537 1.4246 'International Tables Vol C Tables 4.2.6.8 and 6.1.1.4'

loop_
_geom_angle_atom_site_label_1
_geom_angle_atom_site_label_2
_geom_angle_atom_site_label_3
_geom_angle
_geom_angle_site_symmetry_1
_geom_angle_site_symmetry_3
_geom_angle_publ_flag
C21 Sn C21 27.3(5) . 9 ?
C21 Sn C21 22.2(5) . 16_556 ?
C21 Sn C21 15.7(6) 9 16_556 ?
C21 Sn C21 15.7(6) . 24 ?
C21 Sn C21 22.2(5) 9 24 ?
C21 Sn C21 27.3(5) 16_556 24 ?
C21 Sn C11 163.5(4) . 9 ?
C21 Sn C11 167.6(6) 9 9 ?
C21 Sn C11 171.6(6) 16_556 9 ?
C21 Sn C11 161.1(6) 24 9 ?
C21 Sn C11 171.6(6) . 24 ?
C21 Sn C11 161.1(6) 9 24 ?
C21 Sn C11 163.5(4) 16_556 24 ?
C21 Sn C11 167.6(6) 24 24 ?
C11 Sn C11 9.1(7) 9 24 ?
C21 Sn C11 161.1(6) . 16_556 ?
C21 Sn C11 171.6(6) 9 16_556 ?
C21 Sn C11 167.6(6) 16_556 16_556 ?
C21 Sn C11 163.5(4) 24 16_556 ?
C11 Sn C11 5.3(13) 9 16_556 ?
C11 Sn C11 10.5(10) 24 16_556 ?
C21 Sn C11 167.6(6) . . ?
C21 Sn C11 163.5(4) 9 . ?
C21 Sn C11 161.1(6) 16_556 . ?
C21 Sn C11 171.6(6) 24 . ?
C11 Sn C11 10.5(10) 9 . ?
C11 Sn C11 5.3(14) 24 . ?
C11 Sn C11 9.1(7) 16_556 . ?
C21 Sn N1 86.9(3) . 24 ?
C21 Sn N1 90.6(3) 9 24 ?
C21 Sn N1 102.1(3) 16_556 24 ?
C21 Sn N1 75.3(3) 24 24 ?
C11 Sn N1 86.3(6) 9 24 ?
C11 Sn N1 92.5(5) 24 24 ?
C11 Sn N1 90.1(5) 16_556 24 ?
C11 Sn N1 96.3(6) . 24 ?
C21 Sn N1 90.6(3) . 16_556 ?
C21 Sn N1 86.9(3) 9 16_556 ?
C21 Sn N1 75.3(3) 16_556 16_556 ?
C21 Sn N1 102.1(3) 24 16_556 ?
C11 Sn N1 96.3(6) 9 16_556 ?
C11 Sn N1 90.1(5) 24 16_556 ?
C11 Sn N1 92.5(5) 16_556 16_556 ?
C11 Sn N1 86.3(6) . 16_556 ?
N1 Sn N1 177.4(2) 24 16_556 ?
C21 Sn N1 102.1(3) . 9 ?
C21 Sn N1 75.3(3) 9 9 ?
C21 Sn N1 86.9(3) 16_556 9 ?
C21 Sn N1 90.6(3) 24 9 ?
C11 Sn N1 92.5(5) 9 9 ?
C11 Sn N1 86.3(6) 24 9 ?
C11 Sn N1 96.3(6) 16_556 9 ?
C11 Sn N1 90.1(5) . 9 ?
N1 Sn N1 86.27(15) 24 9 ?
N1 Sn N1 93.67(15) 16_556 9 ?
C21 Sn N1 75.3(3) . . ?
C21 Sn N1 102.1(3) 9 . ?
C21 Sn N1 90.6(3) 16_556 . ?
C21 Sn N1 86.9(3) 24 . ?
C11 Sn N1 90.1(5) 9 . ?
C11 Sn N1 96.3(6) 24 . ?
C11 Sn N1 86.3(6) 16_556 . ?
C11 Sn N1 92.5(5) . . ?
N1 Sn N1 93.67(15) 24 . ?
N1 Sn N1 86.27(15) 16_556 . ?
N1 Sn N1 177.4(2) 9 . ?
C1 Co C1 92.3(2) 12_565 3_565 ?
C1 Co C1 87.9(2) 12_565 . ?
C1 Co C1 89.93(12) 3_565 . ?
C1 Co C1 89.93(12) 12_565 10_665 ?
C1 Co C1 87.9(2) 3_565 10_665 ?
C1 Co C1 176.9(2) . 10_665 ?
C1 Co C1 89.94(12) 12_565 11 ?
C1 Co C1 176.9(2) 3_565 11 ?
C1 Co C1 92.3(2) . 11 ?
C1 Co C1 89.94(12) 10_665 11 ?
C1 Co C1 176.9(2) 12_565 2_665 ?
C1 Co C1 89.93(12) 3_565 2_665 ?
C1 Co C1 89.93(12) . 2_665 ?
C1 Co C1 92.3(2) 10_665 2_665 ?
C1 Co C1 87.9(2) 11 2_665 ?
C1 N1 Sn 161.3(3) . . ?
N1 C1 Co 176.8(3) . . ?
C11 C11 C11 90.00(5) 24 16_556 ?
C11 C11 C11 60.0(60) 24 9 ?
C11 C11 C11 30.0(60) 16_556 9 ?
C11 C11 C12' 120.2(28) 24 9 ?
C11 C11 C12' 133.9(22) 16_556 9 ?
C11 C11 C12' 148.5(25) 9 9 ?
C11 C11 C12' 52.4(26) 24 16_556 ?
C11 C11 C12' 129.5(22) 16_556 16_556 ?
C11 C11 C12' 104.2(65) 9 16_556 ?
C12' C11 C12' 67.8(50) 9 16_556 ?
C11 C11 C12' 114.5(24) 24 24 ?
C11 C11 C12' 36.4(20) 16_556 24 ?
C11 C11 C12' 60.7(48) 9 24 ?
C12' C11 C12' 97.5(41) 9 24 ?
C12' C11 C12' 124.3(42) 16_556 24 ?
C11 C11 C12 97.2(20) 24 24 ?
C11 C11 C12 153.8(14) 16_556 24 ?
C11 C11 C12 147.1(47) 9 24 ?
C12' C11 C12 25.4(26) 9 24 ?
C12' C11 C12 46.0(30) 16_556 24 ?
C12' C11 C12 119.4(26) 24 24 ?
C11 C11 C12 75.5(21) 24 . ?
C11 C11 C12 151.1(17) 16_556 . ?
C11 C11 C12 129.2(63) 9 . ?
C12' C11 C12 46.0(31) 9 . ?
C12' C11 C12 25.2(25) 16_556 . ?
C12' C11 C12 129.3(20) 24 . ?
C12 C11 C12 21.7(36) 24 . ?
C11 C11 C12' 58.9(21) 24 . ?
C11 C11 C12' 40.8(18) 16_556 . ?
C11 C11 C12' 24.0(22) 9 . ?
C12' C11 C12' 125.3(44) 9 . ?
C12' C11 C12' 88.7(39) 16_556 . ?
C12' C11 C12' 55.6(42) 24 . ?
C12 C11 C12' 125.1(21) 24 . ?
C12 C11 C12' 111.6(27) . . ?
C11 C11 C12 95.9(17) 24 9 ?
C11 C11 C12 21.4(11) 16_556 9 ?
C11 C11 C12 41.0(47) 9 9 ?
C12' C11 C12 114.4(27) 9 9 ?
C12' C11 C12 119.3(23) 16_556 9 ?
C12' C11 C12 19.8(23) 24 9 ?
C12 C11 C12 132.4(24) 24 9 ?
C12 C11 C12 134.2(23) . 9 ?
C12' C11 C12 37.7(26) . 9 ?
C11 C11 C12 77.9(17) 24 16_556 ?
C11 C11 C12 23.7(13) 16_556 16_556 ?
C11 C11 C12 26.2(34) 9 16_556 ?
C12' C11 C12 124.2(23) 9 16_556 ?
C12' C11 C12 107.0(29) 16_556 16_556 ?
C12' C11 C12 37.2(27) 24 16_556 ?
C12 C11 C12 134.6(23) 24 16_556 ?
C12 C11 C12 127.4(28) . 16_556 ?
C12' C11 C12 20.2(21) . 16_556 ?
C12 C11 C12 18.0(30) 9 16_556 ?
C11 C11 Sn 87.4(7) 24 . ?
C11 C11 Sn 85.5(3) 16_556 . ?
C11 C11 Sn 84.7(5) 9 . ?
C12' C11 Sn 126.3(28) 9 . ?
C12' C11 Sn 119.5(25) 16_556 . ?
C12' C11 Sn 112.3(21) 24 . ?
C12 C11 Sn 119.9(14) 24 . ?
C12 C11 Sn 118.0(13) . . ?
C12' C11 Sn 108.3(21) . . ?
C12 C11 Sn 106.2(11) 9 . ?
C12 C11 Sn 105.1(12) 16_556 . ?
C12 C12 C12' 130.3(44) 24 16_556 ?
C12 C12 C13' 96.0(53) 24 16_556 ?
C12' C12 C13' 131.7(84) 16_556 16_556 ?
C12 C12 C12' 26.6(22) 24 9 ?
C12' C12 C12' 103.7(53) 16_556 9 ?
C13' C12 C12' 121.6(70) 16_556 9 ?
C12 C12 C13' 56.9(30) 24 9 ?
C12' C12 C13' 166.0(85) 16_556 9 ?
C13' C12 C13' 39.0(71) 16_556 9 ?
C12' C12 C13' 82.8(35) 9 9 ?
C12 C12 C11 82.8(20) 24 24 ?
C12' C12 C11 52.6(31) 16_556 24 ?
C13' C12 C11 140.8(47) 16_556 24 ?
C12' C12 C11 58.9(13) 9 24 ?
C13' C12 C11 125.0(37) 9 24 ?
C12 C12 C13 79.3(18) 24 . ?
C12' C12 C13 95.8(64) 16_556 . ?
C13' C12 C13 107.2(46) 16_556 . ?
C12' C12 C13 79.8(39) 9 . ?
C13' C12 C13 97.5(42) 9 . ?
C11 C12 C13 111.0(30) 24 . ?
C12 C12 C11 75.5(21) 24 . ?
C12' C12 C11 59.4(24) 16_556 . ?
C13' C12 C11 140.3(48) 16_556 . ?
C12' C12 C11 51.7(21) 9 . ?
C13' C12 C11 119.3(38) 9 . ?
C11 C12 C11 7.4(19) 24 . ?
C13 C12 C11 109.0(29) . . ?
C12 C12 C11 84.1(16) 24 9 ?
C12' C12 C11 49.7(32) 16_556 9 ?
C13' C12 C11 145.4(45) 16_556 9 ?
C12' C12 C11 59.2(12) 9 9 ?
C13' C12 C11 128.9(35) 9 9 ?
C11 C12 C11 4.8(4) 24 9 ?
C13 C12 C11 106.8(29) . 9 ?
C11 C12 C11 9.7(17) . 9 ?
C12 C12 C11 77.9(17) 24 16_556 ?
C12' C12 C11 55.5(26) 16_556 16_556 ?
C13' C12 C11 145.1(45) 16_556 16_556 ?
C12' C12 C11 53.2(18) 9 16_556 ?
C13' C12 C11 124.0(35) 9 16_556 ?
C11 C12 C11 6.7(14) 24 16_556 ?
C13 C12 C11 105.3(28) . 16_556 ?
C11 C12 C11 5.2(5) . 16_556 ?
C11 C12 C11 6.1(16) 9 16_556 ?
C12 C13 C12 21.5(35) . 24 ?
C12 C13 C12' 22.2(20) . 16_556 ?
C12 C13 C12' 39.4(24) 24 16_556 ?
C12 C13 C12' 39.4(24) . 9 ?
C12 C13 C12' 22.2(20) 24 9 ?
C12' C13 C12' 48.5(27) 16_556 9 ?
C12 C12' C12 23.0(45) 16_556 9 ?
C12 C12' C11 102.0(48) 16_556 9 ?
C12 C12' C11 82.2(34) 9 9 ?
C12 C12' C11 95.4(41) 16_556 16_556 ?
C12 C12' C11 75.1(28) 9 16_556 ?
C11 C12' C11 7.4(20) 9 16_556 ?
C12 C12' C12' 49.7(44) 16_556 24 ?
C12 C12' C12' 26.6(22) 9 24 ?
C11 C12' C12' 59.8(28) 9 24 ?
C11 C12' C12' 52.4(26) 16_556 24 ?
C12 C12' C11 110.4(49) 16_556 24 ?
C12 C12' C11 89.6(33) 9 24 ?
C11 C12' C11 9.6(8) 9 24 ?
C11 C12' C11 15.1(21) 16_556 24 ?
C12' C12' C11 65.5(24) 24 24 ?
C12 C12' C11 104.3(43) 16_556 . ?
C12 C12' C11 83.1(28) 9 . ?
C11 C12' C11 7.6(9) 9 . ?
C11 C12' C11 9.7(8) 16_556 . ?
C12' C12' C11 58.9(21) 24 . ?
C11 C12' C11 6.6(18) 24 . ?
C12 C12' C13' 30.1(53) 16_556 . ?
C12 C12' C13' 52.3(33) 9 . ?
C11 C12' C13' 119.1(43) 9 . ?
C11 C12' C13' 114.6(42) 16_556 . ?
C12' C12' C13' 78.4(36) 24 . ?
C11 C12' C13' 128.8(42) 24 . ?
C11 C12' C13' 124.3(40) . . ?
C12 C12' C13 62.0(56) 16_556 16_556 ?
C12 C12' C13 60.8(31) 9 16_556 ?
C11 C12' C13 115.0(39) 9 16_556 ?
C11 C12' C13 109.0(34) 16_556 16_556 ?
C12' C12' C13 65.7(14) 24 16_556 ?
C11 C12' C13 114.0(35) 24 16_556 ?
C11 C12' C13 109.4(31) . 16_556 ?
C13' C12' C13 79.1(38) . 16_556 ?
C12 C12' C13' 9.2(56) 16_556 24 ?
C12 C12' C13' 28.3(31) 9 24 ?
C11 C12' C13' 101.1(37) 9 24 ?
C11 C12' C13' 95.2(34) 16_556 24 ?
C12' C12' C13' 54.2(19) 24 24 ?
C11 C12' C13' 110.2(35) 24 24 ?
C11 C12' C13' 104.5(31) . 24 ?
C13' C12' C13' 24.2(45) . 24 ?
C13 C12' C13' 70.8(31) 16_556 24 ?
C12 C12' C12' 139.7(45) 16_556 16_556 ?
C12 C12' C12' 116.6(23) 9 16_556 ?
C11 C12' C12' 46.1(22) 9 16_556 ?
C11 C12' C12' 50.5(22) 16_556 16_556 ?
C12' C12' C12' 90.000(10) 24 16_556 ?
C11 C12' C12' 36.4(20) 24 16_556 ?
C11 C12' C12' 40.8(18) . 16_556 ?
C13' C12' C12' 165.1(29) . 16_556 ?
C13 C12' C12' 104.8(24) 16_556 16_556 ?
C13' C12' C12' 143.2(19) 24 16_556 ?
C13' C13' C12 84.0(53) 24 16_556 ?
C13' C13' C12 56.9(30) 24 9 ?
C12 C13' C12 27.1(50) 16_556 9 ?
C13' C13' C12' 101.6(36) 24 . ?
C12 C13' C12' 18.2(36) 16_556 . ?
C12 C13' C12' 44.9(31) 9 . ?
C13' C13' C12' 54.2(19) 24 24 ?
C12 C13' C12' 30.1(44) 16_556 24 ?
C12 C13' C12' 4.8(30) 9 24 ?
C12' C13' C12' 47.4(36) . 24 ?
C21 C21 C21 90.000(4) 24 16_556 ?
C21 C21 C21 54.6(12) 24 9 ?
C21 C21 C21 35.4(12) 16_556 9 ?
C21 C21 C22 105.7(10) 24 9 ?
C21 C21 C22 87.2(9) 16_556 9 ?
C21 C21 C22 96.7(9) 9 9 ?
C21 C21 C22 102.5(8) 24 24 ?
C21 C21 C22 52.8(8) 16_556 24 ?
C21 C21 C22 68.5(9) 9 24 ?
C22 C21 C22 34.4(13) 9 24 ?
C21 C21 C22 48.7(7) 24 16_556 ?
C21 C21 C22 87.8(7) 16_556 16_556 ?
C21 C21 C22 65.6(9) 9 16_556 ?
C22 C21 C22 57.0(14) 9 16_556 ?
C22 C21 C22 62.8(12) 24 16_556 ?
C21 C21 C22 55.4(6) 24 . ?
C21 C21 C22 59.4(6) 16_556 . ?
C21 C21 C22 41.9(7) 9 . ?
C22 C21 C22 60.5(13) 9 . ?
C22 C21 C22 47.1(11) 24 . ?
C22 C21 C22 28.4(10) 16_556 . ?
C21 C21 C23 80.8(3) 24 16_556 ?
C21 C21 C23 138.0(5) 16_556 16_556 ?
C21 C21 C23 120.8(10) 9 16_556 ?
C22 C21 C23 57.0(8) 9 16_556 ?
C22 C21 C23 89.1(9) 24 16_556 ?
C22 C21 C23 55.6(6) 16_556 16_556 ?
C22 C21 C23 82.4(8) . 16_556 ?
C21 C21 Sn 82.1(3) 24 . ?
C21 C21 Sn 78.9(3) 16_556 . ?
C21 C21 Sn 76.4(3) 9 . ?
C22 C21 Sn 164.1(11) 9 . ?
C22 C21 Sn 131.2(9) 24 . ?
C22 C21 Sn 129.2(8) 16_556 . ?
C22 C21 Sn 116.9(7) . . ?
C23 C21 Sn 138.8(7) 16_556 . ?
C22 C22 C21 92.8(9) 16_556 9 ?
C22 C22 C22 90.000(13) 16_556 24 ?
C21 C22 C22 74.3(10) 9 24 ?
C22 C22 C21 52.8(8) 16_556 24 ?
C21 C22 C21 40.0(10) 9 24 ?
C22 C22 C21 77.5(8) 24 24 ?
C22 C22 C21 92.2(7) 16_556 16_556 ?
C21 C22 C21 25.5(10) 9 16_556 ?
C22 C22 C21 48.7(7) 24 16_556 ?
C21 C22 C21 46.0(10) 24 16_556 ?
C22 C22 C22 57.6(11) 16_556 9 ?
C21 C22 C22 78.3(10) 9 9 ?
C22 C22 C22 32.4(11) 24 9 ?
C21 C22 C22 59.6(9) 24 9 ?
C21 C22 C22 57.6(8) 16_556 9 ?
C22 C22 C21 59.4(6) 16_556 . ?
C21 C22 C21 41.4(10) 9 . ?
C22 C22 C21 55.4(6) 24 . ?
C21 C22 C21 22.1(9) 24 . ?
C21 C22 C21 32.8(8) 16_556 . ?
C22 C22 C21 41.2(6) 9 . ?
C22 C22 C23 156.7(5) 16_556 . ?
C21 C22 C23 89.0(13) 9 . ?
C22 C22 C23 68.2(5) 24 . ?
C21 C22 C23 125.2(13) 24 . ?
C21 C22 C23 79.6(10) 16_556 . ?
C22 C22 C23 100.3(14) 9 . ?
C21 C22 C23 110.0(11) . . ?
C22 C23 C22 43.7(10) . 24 ?
C22 C23 C21 34.0(7) . 9 ?
C22 C23 C21 44.8(6) 24 9 ?
C22 C23 C21 44.8(6) . 16_556 ?
C22 C23 C21 34.0(7) 24 16_556 ?
C21 C23 C21 18.5(7) 9 16_556 ?

loop_
_geom_bond_atom_site_label_1
_geom_bond_atom_site_label_2
_geom_bond_distance
_geom_bond_site_symmetry_2
_geom_bond_publ_flag
Sn C21 2.128(10) . ?
Sn C21 2.128(10) 9 ?
Sn C21 2.128(10) 16_556 ?
Sn C21 2.128(10) 24 ?
Sn C11 2.128(7) 9 ?
Sn C11 2.128(7) 24 ?
Sn C11 2.128(7) 16_556 ?
Sn C11 2.128(7) . ?
Sn N1 2.307(3) 24 ?
Sn N1 2.307(3) 16_556 ?
Sn N1 2.307(3) 9 ?
Sn N1 2.307(3) . ?
Co C1 1.890(3) 12_565 ?
Co C1 1.890(3) 3_565 ?
Co C1 1.890(3) . ?
Co C1 1.890(3) 10_665 ?
Co C1 1.890(3) 11 ?
Co C1 1.890(3) 2_665 ?
N1 C1 1.146(4) . ?
C11 C11 0.20(5) 24 ?
C11 C11 0.34(2) 16_556 ?
C11 C11 0.39(4) 9 ?
C11 C12' 1.20(4) 9 ?
C11 C12' 1.31(2) 16_556 ?
C11 C12' 1.45(3) 24 ?
C11 C12 1.48(2) 24 ?
C11 C12 1.51(2) . ?
C11 C12' 1.544(10) . ?
C11 C12 1.78(3) 9 ?
C11 C12 1.82(3) 16_556 ?
C12 C12 0.56(9) 24 ?
C12 C12' 0.65(5) 16_556 ?
C12 C13' 1.04(5) 16_556 ?
C12 C12' 1.10(6) 9 ?
C12 C13' 1.23(6) 9 ?
C12 C11 1.48(2) 24 ?
C12 C13 1.51(2) . ?
C12 C11 1.78(3) 9 ?
C12 C11 1.82(3) 16_556 ?
C13 C12 1.51(2) 24 ?
C13 C12' 1.70(7) 16_556 ?
C13 C12' 1.70(7) 9 ?
C12' C12 0.65(5) 16_556 ?
C12' C12 1.10(6) 9 ?
C12' C11 1.20(4) 9 ?
C12' C11 1.31(2) 16_556 ?
C12' C12' 1.40(10) 24 ?
C12' C11 1.45(3) 24 ?
C12' C13' 1.545(10) . ?
C12' C13 1.70(7) 16_556 ?
C12' C13' 1.86(6) 24 ?
C12' C12' 2.00(7) 16_556 ?
C13' C13' 0.78(15) 24 ?
C13' C12 1.04(5) 16_556 ?
C13' C12 1.23(6) 9 ?
C13' C12' 1.86(6) 24 ?
C21 C21 0.58(2) 24 ?
C21 C21 0.82(2) 16_556 ?
C21 C21 1.00(2) 9 ?
C21 C22 1.02(2) 9 ?
C21 C22 1.272(13) 24 ?
C21 C22 1.30(2) 16_556 ?
C21 C22 1.509(13) . ?
C21 C23 1.81(2) 16_556 ?
C22 C22 0.72(2) 16_556 ?
C22 C21 1.02(2) 9 ?
C22 C22 1.13(3) 24 ?
C22 C21 1.272(13) 24 ?
C22 C21 1.30(2) 16_556 ?
C22 C22 1.34(2) 9 ?
C22 C23 1.521(13) . ?
C23 C22 1.521(13) 24 ?
C23 C21 1.81(2) 9 ?
C23 C21 1.81(2) 16_556 ?
